data_4337411
loop_
_publ_author_name
'Xu, Xiang'
'Yang, Bing-Ping'
'Huang, Chao'
'Mao, Jiang-Gao'

_publ_section_title
;
 Explorations of New Second-Order Nonlinear Optical Materials in the
 Ternary Rubidium Iodate System: Noncentrosymmetric \b-RbIO3(HIO3)2 and
 Centrosymmetric Rb3(IO3)3(I2O5)(HIO3)4(H2O).
;
_journal_issue 3
_journal_name_full 'Inorganic chemistry'
_journal_page_first 1756
_journal_page_last 1763
_journal_paper_doi 10.1021/ic4028942
_journal_volume 53
_journal_year 2014
_chemical_formula_sum 'H6 I9 O27 Rb3'
_chemical_formula_weight 1836.56
_chemical_name_systematic
; 
 ? 
;
_space_group_IT_number 14
_symmetry_cell_setting monoclinic
_symmetry_space_group_name_Hall '-P 2ybc'
_symmetry_space_group_name_H-M 'P 1 21/c 1'
_atom_sites_solution_hydrogens geom
_atom_sites_solution_primary direct
_atom_sites_solution_secondary difmap
_audit_creation_method SHELXL-97
_cell_angle_alpha 90.00
_cell_angle_beta 111.053(4)
_cell_angle_gamma 90.00
_cell_formula_units_Z 4
_cell_length_a 8.5195(3)
_cell_length_b 25.5012(7)
_cell_length_c 13.3874(7)
_cell_measurement_reflns_used 8146
_cell_measurement_temperature 293(2)
_cell_measurement_theta_max 26.3124
_cell_measurement_theta_min 2.2776
_cell_volume 2714.4(2)
_computing_structure_refinement 'SHELXL-97 (Sheldrick, 1997)'
_computing_structure_solution 'SHELXS-97 (Sheldrick, 1990)'
_diffrn_ambient_temperature 293(2)
_diffrn_detector_area_resol_mean 10.3503
_diffrn_measured_fraction_theta_full 0.998
_diffrn_measured_fraction_theta_max 0.998
_diffrn_measurement_device_type 'SuperNova, Dual, Cu at zero, Atlas'
_diffrn_measurement_method CCD_Profile_fitting
_diffrn_radiation_monochromator mirror
_diffrn_radiation_source 'SuperNova (Mo) X-ray Source'
_diffrn_radiation_type MoK\a
_diffrn_radiation_wavelength 0.71073
_diffrn_reflns_av_R_equivalents 0.0456
_diffrn_reflns_av_sigmaI/netI 0.0538
_diffrn_reflns_limit_h_max 10
_diffrn_reflns_limit_h_min -10
_diffrn_reflns_limit_k_max 31
_diffrn_reflns_limit_k_min -31
_diffrn_reflns_limit_l_max 12
_diffrn_reflns_limit_l_min -16
_diffrn_reflns_number 13217
_diffrn_reflns_theta_full 26.37
_diffrn_reflns_theta_max 26.37
_diffrn_reflns_theta_min 2.28
_exptl_absorpt_coefficient_mu 15.731
_exptl_absorpt_correction_T_max 0.755
_exptl_absorpt_correction_T_min 0.126
_exptl_absorpt_correction_type gaussian
_exptl_absorpt_process_details
;
CrysAlisPro, Agilent Technologies,
Version 1.171.36.20 (release 27-06-2012 CrysAlis171 .NET)
(compiled Jul 11 2012,15:38:31)
Numerical absorption correction based on gaussian integration over
            a multifaceted crystal model
;
_exptl_crystal_colour colorless
_exptl_crystal_density_diffrn 4.494
_exptl_crystal_density_method 'not measured'
_exptl_crystal_description block
_exptl_crystal_F_000 3240
_exptl_crystal_size_max 0.30
_exptl_crystal_size_mid 0.15
_exptl_crystal_size_min 0.04
_refine_diff_density_max 1.470
_refine_diff_density_min -1.743
_refine_diff_density_rms 0.311
_refine_ls_extinction_coef 0.00199(4)
_refine_ls_extinction_expression Fc^*^=kFc[1+0.001xFc^2^\l^3^/sin(2\q)]^-1/4^
_refine_ls_extinction_method SHELXL
_refine_ls_goodness_of_fit_ref 1.057
_refine_ls_hydrogen_treatment constr
_refine_ls_matrix_type full
_refine_ls_number_parameters 353
_refine_ls_number_reflns 5542
_refine_ls_number_restraints 0
_refine_ls_restrained_S_all 1.057
_refine_ls_R_factor_all 0.0384
_refine_ls_R_factor_gt 0.0324
_refine_ls_shift/su_max 0.002
_refine_ls_shift/su_mean 0.000
_refine_ls_structure_factor_coef Fsqd
_refine_ls_weighting_details 'calc w=1/[\s^2^(Fo^2^)+(0.0233P)^2^+0.0000P] where P=(Fo^2^+2Fc^2^)/3'
_refine_ls_weighting_scheme calc
_refine_ls_wR_factor_gt 0.0666
_refine_ls_wR_factor_ref 0.0706
_reflns_number_gt 4898
_reflns_number_total 5542
_reflns_threshold_expression >2sigma(I)
_cod_data_source_file ic4028942_si_002.cif
_cod_data_source_block Rb3H6I9O27
_cod_original_cell_volume 2714.36(19)
_cod_original_sg_symbol_H-M P21/c
_cod_database_code 4337411

loop_
_symmetry_equiv_pos_as_xyz
'x, y, z'
'-x, y+1/2, -z+1/2'
'-x, -y, -z'
'x, -y-1/2, z-1/2'

loop_
_atom_site_label
_atom_site_type_symbol
_atom_site_fract_x
_atom_site_fract_y
_atom_site_fract_z
_atom_site_U_iso_or_equiv
_atom_site_adp_type
_atom_site_occupancy
_atom_site_symmetry_multiplicity
_atom_site_calc_flag
_atom_site_refinement_flags
Rb1 Rb 0.66897(8) 0.42631(3) 0.74475(5) 0.02473(16) Uani 1 1 d .
Rb2 Rb 0.25358(8) 0.42523(3) 0.06395(5) 0.02640(16) Uani 1 1 d .
Rb3 Rb 0.96974(8) 0.42887(3) 0.39829(5) 0.02327(15) Uani 1 1 d .
I1 I 0.17822(4) 0.305708(15) 0.26837(3) 0.01325(10) Uani 1 1 d .
I2 I 0.96136(5) 0.201858(15) 0.44428(3) 0.01417(10) Uani 1 1 d .
I3 I 0.44825(4) 0.316789(16) -0.08091(3) 0.01498(10) Uani 1 1 d .
I4 I 0.85914(4) 0.304467(15) 0.59344(3) 0.01383(10) Uani 1 1 d .
I5 I 1.11320(5) 0.412554(16) 0.72810(3) 0.01571(11) Uani 1 1 d .
I6 I 0.78318(5) 0.415594(16) 0.07784(3) 0.01711(11) Uani 1 1 d .
I7 I 0.66911(4) 0.302090(15) 0.26403(3) 0.01364(10) Uani 1 1 d .
I8 I 0.46883(5) 0.418728(16) 0.40644(3) 0.01633(10) Uani 1 1 d .
I9 I 0.36493(4) 0.305125(15) 0.59943(3) 0.01370(10) Uani 1 1 d .
O1 O 0.1315(5) 0.33119(18) 0.1358(3) 0.0250(10) Uani 1 1 d .
O2 O 0.3840(5) 0.27705(17) 0.2950(3) 0.0206(10) Uani 1 1 d .
O3 O 0.2262(5) 0.36849(17) 0.3385(3) 0.0211(10) Uani 1 1 d .
O4 O 0.8946(5) 0.13550(17) 0.4303(3) 0.0224(10) Uani 1 1 d .
O5 O 0.8601(5) 0.22519(18) 0.3077(3) 0.0236(10) Uani 1 1 d .
O6 O 0.8023(5) 0.22897(17) 0.4972(3) 0.0201(10) Uani 1 1 d .
O7 O 0.4844(5) 0.33998(18) -0.1973(3) 0.0236(10) Uani 1 1 d .
O8 O 0.2285(5) 0.33292(18) -0.1154(3) 0.0245(10) Uani 1 1 d .
O9 O 0.5278(5) 0.37454(18) 0.0033(3) 0.0250(10) Uani 1 1 d .
O10 O 0.8253(5) 0.33735(18) 0.4695(3) 0.0247(10) Uani 1 1 d .
O11 O 1.0761(5) 0.28534(17) 0.6390(3) 0.0199(10) Uani 1 1 d .
O12 O 0.9065(5) 0.37189(16) 0.6736(3) 0.0207(10) Uani 1 1 d .
O13 O 1.0634(5) 0.45999(18) 0.6244(3) 0.0266(11) Uani 1 1 d .
O14 O 1.0463(5) 0.44560(17) 0.8230(3) 0.0225(10) Uani 1 1 d .
O15 O 0.7046(5) 0.46170(19) -0.0281(3) 0.0267(11) Uani 1 1 d .
O16 O 0.6859(5) 0.43888(17) 0.1697(3) 0.0208(10) Uani 1 1 d .
O17 O 0.9897(5) 0.45180(18) 0.1501(4) 0.0294(11) Uani 1 1 d .
H17A H 0.9703 0.4829 0.1558 0.035 Uiso 1 1 d R
O18 O 0.8415(5) 0.33321(18) 0.2403(3) 0.0215(10) Uani 1 1 d .
O19 O 0.5637(5) 0.27260(17) 0.1351(3) 0.0203(10) Uani 1 1 d .
O20 O 0.5436(5) 0.36635(17) 0.2421(3) 0.0202(10) Uani 1 1 d .
H20A H 0.6220 0.3890 0.2588 0.024 Uiso 1 1 d R
O21 O 0.3865(5) 0.46248(18) 0.2977(3) 0.0271(11) Uani 1 1 d .
O22 O 0.3689(5) 0.44255(18) 0.4961(3) 0.0238(10) Uani 1 1 d .
O23 O 0.6771(5) 0.45455(19) 0.4756(4) 0.0338(12) Uani 1 1 d .
H23A H 0.6584 0.4856 0.4829 0.041 Uiso 1 1 d R
O24 O 0.2551(5) 0.27401(18) 0.4738(3) 0.0220(10) Uani 1 1 d .
O25 O 0.5360(5) 0.33690(16) 0.5756(3) 0.0182(9) Uani 1 1 d .
O26 O 0.2384(5) 0.36888(16) 0.5782(3) 0.0178(9) Uani 1 1 d .
H26A H 0.3152 0.3918 0.6026 0.021 Uiso 1 1 d R
O1W O 0.3866(5) 0.45932(19) 0.8133(4) 0.0306(11) Uani 1 1 d .
H1WA H 0.4216 0.4613 0.8811 0.046 Uiso 1 1 d R
H1WB H 0.3503 0.4891 0.7863 0.046 Uiso 1 1 d R

loop_
_atom_site_aniso_label
_atom_site_aniso_U_11
_atom_site_aniso_U_22
_atom_site_aniso_U_33
_atom_site_aniso_U_23
_atom_site_aniso_U_13
_atom_site_aniso_U_12
Rb1 0.0261(3) 0.0216(4) 0.0288(3) -0.0006(3) 0.0127(3) 0.0020(3)
Rb2 0.0288(3) 0.0223(4) 0.0302(4) 0.0009(3) 0.0132(3) -0.0001(3)
Rb3 0.0249(3) 0.0193(3) 0.0238(3) -0.0004(3) 0.0066(3) 0.0015(3)
I1 0.01458(18) 0.0110(2) 0.0144(2) -0.00047(16) 0.00558(16) -0.00016(16)
I2 0.01709(19) 0.0116(2) 0.0148(2) 0.00098(17) 0.00696(15) 0.00108(16)
I3 0.01662(19) 0.0130(2) 0.0148(2) 0.00014(17) 0.00509(16) -0.00108(16)
I4 0.01472(18) 0.0120(2) 0.0154(2) 0.00005(17) 0.00622(16) -0.00003(16)
I5 0.01980(19) 0.0116(2) 0.0169(2) -0.00013(17) 0.00800(16) 0.00098(16)
I6 0.0206(2) 0.0143(2) 0.0175(2) 0.00037(18) 0.00815(16) 0.00126(17)
I7 0.01528(18) 0.0129(2) 0.0138(2) -0.00181(16) 0.00650(16) -0.00066(16)
I8 0.01883(19) 0.0127(2) 0.0190(2) -0.00061(17) 0.00862(17) 0.00080(17)
I9 0.01573(18) 0.0123(2) 0.0146(2) -0.00075(16) 0.00730(15) -0.00061(16)
O1 0.035(2) 0.025(3) 0.015(2) 0.002(2) 0.0097(19) -0.005(2)
O2 0.0175(19) 0.020(2) 0.028(2) 0.002(2) 0.0119(18) 0.0048(19)
O3 0.024(2) 0.011(2) 0.028(2) -0.009(2) 0.0099(19) -0.0037(19)
O4 0.031(2) 0.012(2) 0.025(2) -0.005(2) 0.011(2) -0.008(2)
O5 0.030(2) 0.024(3) 0.016(2) 0.004(2) 0.0074(19) 0.014(2)
O6 0.023(2) 0.019(2) 0.024(2) -0.004(2) 0.0158(19) -0.002(2)
O7 0.031(2) 0.027(3) 0.017(2) 0.001(2) 0.0127(19) -0.009(2)
O8 0.016(2) 0.025(3) 0.033(3) 0.005(2) 0.0096(19) -0.003(2)
O9 0.028(2) 0.019(3) 0.027(2) -0.011(2) 0.0076(19) -0.006(2)
O10 0.037(2) 0.021(3) 0.014(2) 0.005(2) 0.0062(19) -0.005(2)
O11 0.0126(18) 0.019(2) 0.027(2) 0.002(2) 0.0068(18) 0.0013(19)
O12 0.022(2) 0.009(2) 0.031(2) -0.011(2) 0.0090(19) -0.0029(19)
O13 0.038(2) 0.020(3) 0.020(2) 0.010(2) 0.007(2) 0.003(2)
O14 0.028(2) 0.021(3) 0.025(2) -0.005(2) 0.017(2) -0.002(2)
O15 0.033(2) 0.023(3) 0.024(2) 0.007(2) 0.009(2) 0.001(2)
O16 0.030(2) 0.013(2) 0.022(2) -0.003(2) 0.0132(19) -0.001(2)
O17 0.020(2) 0.017(3) 0.048(3) -0.008(2) 0.008(2) -0.002(2)
O18 0.0178(19) 0.023(3) 0.026(2) 0.002(2) 0.0112(18) 0.001(2)
O19 0.026(2) 0.018(3) 0.016(2) -0.005(2) 0.0072(18) -0.007(2)
O20 0.019(2) 0.016(2) 0.026(2) -0.003(2) 0.0083(18) 0.0021(19)
O21 0.040(3) 0.018(3) 0.024(2) 0.009(2) 0.011(2) 0.003(2)
O22 0.028(2) 0.019(3) 0.029(2) -0.006(2) 0.016(2) -0.002(2)
O23 0.023(2) 0.018(3) 0.055(3) -0.011(3) 0.008(2) -0.002(2)
O24 0.022(2) 0.027(3) 0.016(2) -0.006(2) 0.0046(18) -0.003(2)
O25 0.0173(19) 0.014(2) 0.027(2) 0.006(2) 0.0119(18) 0.0009(19)
O26 0.021(2) 0.012(2) 0.021(2) -0.0011(19) 0.0074(18) 0.0018(18)
O1W 0.028(2) 0.025(3) 0.036(3) -0.002(2) 0.008(2) 0.005(2)

loop_
_atom_type_symbol
_atom_type_description
_atom_type_scat_dispersion_real
_atom_type_scat_dispersion_imag
_atom_type_scat_source
H H 0.0000 0.0000 'International Tables Vol C Tables 4.2.6.8 and 6.1.1.4'
I I -0.4742 1.8119 'International Tables Vol C Tables 4.2.6.8 and 6.1.1.4'
O O 0.0106 0.0060 'International Tables Vol C Tables 4.2.6.8 and 6.1.1.4'
Rb Rb -0.9393 2.9676 'International Tables Vol C Tables 4.2.6.8 and 6.1.1.4'

loop_
_geom_angle_atom_site_label_1
_geom_angle_atom_site_label_2
_geom_angle_atom_site_label_3
_geom_angle
_geom_angle_site_symmetry_1
_geom_angle_site_symmetry_3
O1 I1 O2 101.28(19) . .
O1 I1 O3 96.9(2) . .
O2 I1 O3 103.31(18) . .
O4 I2 O5 100.8(2) . .
O4 I2 O6 98.28(18) . .
O5 I2 O6 96.51(18) . .
O7 I3 O8 100.87(19) . .
O7 I3 O9 97.4(2) . .
O8 I3 O9 95.42(19) . .
O10 I4 O11 104.25(19) . .
O10 I4 O12 91.68(19) . .
O11 I4 O12 93.85(18) . .
O10 I4 O6 86.61(17) . .
O11 I4 O6 86.92(16) . .
O12 I4 O6 178.26(16) . .
O13 I5 O14 100.8(2) . .
O13 I5 O12 98.07(19) . .
O14 I5 O12 92.36(18) . .
O13 I5 O1W 87.32(18) . 1_655
O14 I5 O1W 86.18(17) . 1_655
O12 I5 O1W 174.59(17) . 1_655
O15 I6 O16 101.0(2) . .
O15 I6 O17 95.7(2) . .
O16 I6 O17 93.47(18) . .
O15 I6 O9 85.88(18) . .
O16 I6 O9 81.45(16) . .
O17 I6 O9 174.90(16) . .
O18 I7 O19 100.00(18) . .
O18 I7 O20 92.39(19) . .
O19 I7 O20 98.70(18) . .
O18 I7 O5 83.23(17) . .
O19 I7 O5 87.40(16) . .
O20 I7 O5 173.05(16) . .
O21 I8 O22 101.1(2) . .
O21 I8 O23 97.0(2) . .
O22 I8 O23 95.40(19) . .
O21 I8 O3 89.51(18) . .
O22 I8 O3 83.13(17) . .
O23 I8 O3 173.48(18) . .
O24 I9 O25 102.53(18) . .
O24 I9 O26 99.25(18) . .
O25 I9 O26 92.31(18) . .
O24 I9 O19 85.35(16) . 4_566
O25 I9 O19 81.75(16) . 4_566
O26 I9 O19 173.20(16) . 4_566
I1 O3 I8 133.5(2) . .
I2 O5 I7 121.97(19) . .
I2 O6 I4 119.47(19) . .
I3 O9 I6 135.9(2) . .
I5 O12 I4 130.0(2) . .
I6 O17 H17A 109.5 . .
I7 O19 I9 125.21(19) . 4_565
I7 O20 H20A 101.4 . .
I8 O23 H23A 109.4 . .
I9 O26 H26A 102.2 . .
I5 O1W H1WA 115.4 1_455 .
I5 O1W H1WB 95.5 1_455 .
H1WA O1W H1WB 109.5 . .

loop_
_geom_bond_atom_site_label_1
_geom_bond_atom_site_label_2
_geom_bond_distance
_geom_bond_site_symmetry_2
I1 O1 1.795(4) .
I1 O2 1.812(4) .
I1 O3 1.826(4) .
I2 O4 1.774(4) .
I2 O5 1.819(4) .
I2 O6 1.873(4) .
I3 O7 1.794(4) .
I3 O8 1.807(4) .
I3 O9 1.830(4) .
I4 O10 1.788(4) .
I4 O11 1.793(4) .
I4 O12 1.990(4) .
I4 O6 2.270(4) .
I5 O13 1.774(4) .
I5 O14 1.780(4) .
I5 O12 1.946(4) .
I5 O1W 2.498(4) 1_655
I6 O15 1.777(4) .
I6 O16 1.813(4) .
I6 O17 1.914(4) .
I6 O9 2.295(4) .
I7 O18 1.795(4) .
I7 O19 1.799(4) .
I7 O20 1.921(4) .
I7 O5 2.480(4) .
I8 O21 1.767(4) .
I8 O22 1.807(4) .
I8 O23 1.913(4) .
I8 O3 2.322(4) .
I9 O24 1.790(4) .
I9 O25 1.794(4) .
I9 O26 1.915(4) .
I9 O19 2.538(4) 4_566
O17 H17A 0.8202 .
O19 I9 2.538(4) 4_565
O20 H20A 0.8501 .
O23 H23A 0.8198 .
O26 H26A 0.8501 .
O1W I5 2.498(4) 1_455
O1W H1WA 0.8500 .
O1W H1WB 0.8500 .
